data_7046955
loop_
_publ_author_name
'Chung, Lai-Hon'
'Ng, Sze-Wing'
'Yeung, Chi-Fung'
'Shek, Hau-Lam'
'Tse, Sheung-Ying'
'Lo, Hoi-Shing'
'Chan, Siu-Chung'
'Tse, Man-Kit'
'Yiu, Shek-Man'
'Wong, Chun-Yuen'

_publ_section_title
;
 Ruthenium-indolizinone complexes as a new class of metalated heterocyclic
 compounds: insight into unconventional alkyne activation pathways,
 revelation of unexpected electronic properties and exploration of
 medicinal application.
;
_journal_issue 37
_journal_name_full 'Dalton transactions (Cambridge, England : 2003)'
_journal_page_first 12838
_journal_page_last 12842
_journal_paper_doi 10.1039/c8dt02408a
_journal_volume 47
_journal_year 2018
_chemical_formula_moiety 'C30 H29 N3 O Ru S3, 2(Cl O4), 2(C2 H3 N)'
_chemical_formula_sum 'C34 H35 Cl2 N5 O9 Ru S3'
_chemical_formula_weight 925.82
_space_group_crystal_system monoclinic
_space_group_IT_number 14
_space_group_name_Hall '-P 2ybc'
_space_group_name_H-M_alt 'P 1 21/c 1'
_symmetry_space_group_name_Hall '-P 2ybc'
_symmetry_space_group_name_H-M 'P 1 21/c 1'
_atom_sites_solution_hydrogens geom
_atom_sites_solution_primary dual
_audit_creation_date 2017-10-13
_audit_creation_method
;
Olex2 1.2
(compiled 2017.08.10 svn.r3458 for OlexSys, GUI svn.r5381)
;
_audit_update_record
;
2018-03-26 deposited with the CCDC.
2018-07-05 downloaded from the CCDC.
;
_cell_angle_alpha 90
_cell_angle_beta 106.910(2)
_cell_angle_gamma 90
_cell_formula_units_Z 4
_cell_length_a 14.0052(2)
_cell_length_b 14.0258(2)
_cell_length_c 20.0904(3)
_cell_measurement_reflns_used 9076
_cell_measurement_temperature 133(2)
_cell_measurement_theta_max 71.6285
_cell_measurement_theta_min 3.2955
_cell_volume 3775.81(10)
_computing_molecular_graphics 'Olex2 (Dolomanov et al., 2009)'
_computing_publication_material 'Olex2 (Dolomanov et al., 2009)'
_computing_structure_refinement 'ShelXL (Sheldrick, 2015)'
_computing_structure_solution 'ShelXT (Sheldrick, 2015)'
_diffrn_ambient_temperature 133(2)
_diffrn_detector_area_resol_mean 16.1270
_diffrn_measured_fraction_theta_full 0.994
_diffrn_measured_fraction_theta_max 0.970
_diffrn_measurement_device_type 'Xcalibur, Sapphire3, Gemini ultra'
_diffrn_measurement_method '\w scans'
_diffrn_radiation_monochromator mirror
_diffrn_radiation_type CuK\a
_diffrn_radiation_wavelength 1.54184
_diffrn_reflns_av_R_equivalents 0.0191
_diffrn_reflns_av_unetI/netI 0.0214
_diffrn_reflns_Laue_measured_fraction_full 0.994
_diffrn_reflns_Laue_measured_fraction_max 0.970
_diffrn_reflns_limit_h_max 13
_diffrn_reflns_limit_h_min -17
_diffrn_reflns_limit_k_max 16
_diffrn_reflns_limit_k_min -12
_diffrn_reflns_limit_l_max 24
_diffrn_reflns_limit_l_min -22
_diffrn_reflns_number 14616
_diffrn_reflns_point_group_measured_fraction_full 0.994
_diffrn_reflns_point_group_measured_fraction_max 0.970
_diffrn_reflns_theta_full 67.684
_diffrn_reflns_theta_max 71.772
_diffrn_reflns_theta_min 3.298
_diffrn_source 'Enhance Ultra (Cu) X-ray Source'
_exptl_absorpt_coefficient_mu 6.735
_exptl_absorpt_correction_T_max 1.00000
_exptl_absorpt_correction_T_min 0.52858
_exptl_absorpt_correction_type multi-scan
_exptl_absorpt_process_details
;
CrysAlisPro, Agilent Technologies,
Version 1.171.37.35h (release 09-02-2015 CrysAlis171 .NET)
(compiled Feb  9 2015,16:26:32)
Empirical absorption correction using spherical harmonics,
 implemented in SCALE3 ABSPACK scaling algorithm.
;
_exptl_crystal_colour green
_exptl_crystal_colour_primary green
_exptl_crystal_density_diffrn 1.629
_exptl_crystal_description block
_exptl_crystal_F_000 1888
_exptl_crystal_size_max 0.32
_exptl_crystal_size_mid 0.16
_exptl_crystal_size_min 0.06
_refine_diff_density_max 1.636
_refine_diff_density_min -1.000
_refine_diff_density_rms 0.096
_refine_ls_extinction_method none
_refine_ls_goodness_of_fit_ref 1.042
_refine_ls_hydrogen_treatment constr
_refine_ls_matrix_type full
_refine_ls_number_parameters 500
_refine_ls_number_reflns 7179
_refine_ls_number_restraints 0
_refine_ls_restrained_S_all 1.042
_refine_ls_R_factor_all 0.0355
_refine_ls_R_factor_gt 0.0344
_refine_ls_shift/su_max 0.002
_refine_ls_shift/su_mean 0.000
_refine_ls_structure_factor_coef Fsqd
_refine_ls_weighting_details 'w=1/[\s^2^(Fo^2^)+(0.0427P)^2^+8.9302P] where P=(Fo^2^+2Fc^2^)/3'
_refine_ls_weighting_scheme calc
_refine_ls_wR_factor_gt 0.0868
_refine_ls_wR_factor_ref 0.0875
_reflns_Friedel_coverage 0.000
_reflns_number_gt 6913
_reflns_number_total 7179
_reflns_threshold_expression 'I > 2\s(I)'
_cod_data_source_file c8dt02408a2.cif
_cod_data_source_block complex_1b
_cod_depositor_comments 'Adding full bibliography for 7046952--7046956.cif.'
_cod_database_code 7046955
_shelx_shelxl_version_number 2014/7
_shelx_space_group_comment
;
The symmetry employed for this shelxl refinement is uniquely defined
by the following loop, which should always be used as a source of
symmetry information in preference to the above space-group names.
They are only intended as comments.
;
_shelx_estimated_absorpt_t_max 0.688
_shelx_estimated_absorpt_t_min 0.222
_olex2_refinement_description
;
1. Fixed Uiso
 At 1.2 times of:
  All C(H) groups, All C(H,H) groups
 At 1.5 times of:
  All C(H,H,H) groups
2. Others
 Sof(C34B)=Sof(H34D)=Sof(H34E)=Sof(H34F)=1-FVAR(1)
 Sof(C34A)=Sof(H34A)=Sof(H34B)=Sof(H34C)=FVAR(1)
3.a Secondary CH2 refined with riding coordinates:
 C25(H25A,H25B), C26(H26A,H26B), C27(H27A,H27B), C28(H28A,H28B), C29(H29A,
 H29B), C30(H30A,H30B)
3.b Aromatic/amide H refined with riding coordinates:
 C5(H5), C6(H6), C7(H7), C8(H8), C10(H10), C11(H11), C12(H12), C13(H13),
 C14(H14), C15(H15), C16(H16), C17(H17), C18(H18), C21(H21), C22(H22), C23(H23),
  C24(H24)
3.c Idealised Me refined as rotating group:
 C32(H32A,H32B,H32C), C34A(H34A,H34B,H34C), C34B(H34D,H34E,H34F)
;
_olex2_submission_special_instructions 'No special instructions were received'

loop_
_space_group_symop_operation_xyz
'x, y, z'
'-x, y+1/2, -z+1/2'
'-x, -y, -z'
'x, -y-1/2, z-1/2'

loop_
_atom_site_label
_atom_site_type_symbol
_atom_site_fract_x
_atom_site_fract_y
_atom_site_fract_z
_atom_site_U_iso_or_equiv
_atom_site_adp_type
_atom_site_occupancy
_atom_site_site_symmetry_order
_atom_site_calc_flag
_atom_site_refinement_flags_posn
_atom_site_refinement_flags_occupancy
_atom_site_disorder_assembly
_atom_site_disorder_group
Ru1 Ru 0.81259(2) 0.70466(2) 0.39288(2) 0.01002(7) Uani 1 1 d . . . .
S1 S 0.98246(5) 0.74714(5) 0.43832(3) 0.01747(14) Uani 1 1 d . . . .
S2 S 0.81650(5) 0.77552(5) 0.28999(3) 0.01388(13) Uani 1 1 d . . . .
S3 S 0.77455(5) 0.85301(5) 0.42795(3) 0.01486(13) Uani 1 1 d . . . .
O1 O 0.60398(17) 0.71227(18) 0.45458(11) 0.0304(5) Uani 1 1 d . . . .
N1 N 0.49296(17) 0.66642(17) 0.28169(13) 0.0204(5) Uani 1 1 d . . . .
N2 N 0.81585(16) 0.62900(17) 0.48360(11) 0.0160(5) Uani 1 1 d . . . .
N3 N 0.85598(16) 0.56838(16) 0.37102(12) 0.0156(4) Uani 1 1 d . . . .
C1 C 0.65879(19) 0.67817(18) 0.35149(14) 0.0136(5) Uani 1 1 d . . . .
C2 C 0.5875(2) 0.6941(2) 0.39348(16) 0.0194(6) Uani 1 1 d . . . .
C3 C 0.4832(2) 0.6865(2) 0.34520(16) 0.0229(6) Uani 1 1 d . . . .
C4 C 0.60030(19) 0.66030(19) 0.28628(14) 0.0160(5) Uani 1 1 d . . . .
C5 C 0.3917(2) 0.6989(3) 0.3552(2) 0.0324(8) Uani 1 1 d . . . .
H5 H 0.3854 0.7132 0.4000 0.039 Uiso 1 1 calc R . . .
C6 C 0.3075(3) 0.6899(3) 0.2976(2) 0.0389(9) Uani 1 1 d . . . .
H6 H 0.2427 0.6983 0.3027 0.047 Uiso 1 1 calc R . . .
C7 C 0.3187(2) 0.6690(3) 0.2333(2) 0.0385(9) Uani 1 1 d . . . .
H7 H 0.2614 0.6625 0.1942 0.046 Uiso 1 1 calc R . . .
C8 C 0.4134(2) 0.6573(2) 0.22552(18) 0.0283(7) Uani 1 1 d . . . .
H8 H 0.4216 0.6430 0.1813 0.034 Uiso 1 1 calc R . . .
C9 C 0.6244(2) 0.6411(2) 0.22110(14) 0.0183(6) Uani 1 1 d . . . .
C10 C 0.6766(2) 0.5586(2) 0.21459(15) 0.0234(6) Uani 1 1 d . . . .
H10 H 0.6905 0.5120 0.2504 0.028 Uiso 1 1 calc R . . .
C11 C 0.7083(3) 0.5443(3) 0.15583(18) 0.0362(8) Uani 1 1 d . . . .
H11 H 0.7454 0.4889 0.1519 0.043 Uiso 1 1 calc R . . .
C12 C 0.6852(3) 0.6115(4) 0.10310(17) 0.0430(11) Uani 1 1 d . . . .
H12 H 0.7076 0.6025 0.0632 0.052 Uiso 1 1 calc R . . .
C13 C 0.6301(3) 0.6914(3) 0.10773(17) 0.0401(9) Uani 1 1 d . . . .
H13 H 0.6129 0.7360 0.0706 0.048 Uiso 1 1 calc R . . .
C14 C 0.5999(2) 0.7065(2) 0.16671(16) 0.0285(7) Uani 1 1 d . . . .
H14 H 0.5623 0.7618 0.1700 0.034 Uiso 1 1 calc R . . .
C15 C 0.8010(2) 0.6655(2) 0.54171(14) 0.0211(6) Uani 1 1 d . . . .
H15 H 0.7867 0.7316 0.5427 0.025 Uiso 1 1 calc R . . .
C16 C 0.8054(2) 0.6116(3) 0.59999(16) 0.0295(7) Uani 1 1 d . . . .
H16 H 0.7955 0.6403 0.6403 0.035 Uiso 1 1 calc R . . .
C17 C 0.8245(3) 0.5150(3) 0.59844(17) 0.0348(8) Uani 1 1 d . . . .
H17 H 0.8272 0.4760 0.6376 0.042 Uiso 1 1 calc R . . .
C18 C 0.8397(2) 0.4761(2) 0.53964(17) 0.0299(7) Uani 1 1 d . . . .
H18 H 0.8525 0.4098 0.5376 0.036 Uiso 1 1 calc R . . .
C19 C 0.8363(2) 0.5348(2) 0.48281(15) 0.0192(6) Uani 1 1 d . . . .
C20 C 0.8577(2) 0.5002(2) 0.41929(15) 0.0197(6) Uani 1 1 d . . . .
C21 C 0.8821(3) 0.4060(2) 0.40948(18) 0.0302(7) Uani 1 1 d . . . .
H21 H 0.8802 0.3587 0.4429 0.036 Uiso 1 1 calc R . . .
C22 C 0.9091(3) 0.3823(2) 0.3509(2) 0.0360(8) Uani 1 1 d . . . .
H22 H 0.9255 0.3183 0.3433 0.043 Uiso 1 1 calc R . . .
C23 C 0.9120(2) 0.4523(2) 0.30351(18) 0.0296(7) Uani 1 1 d . . . .
H23 H 0.9329 0.4378 0.2637 0.035 Uiso 1 1 calc R . . .
C24 C 0.8842(2) 0.5440(2) 0.31477(16) 0.0207(6) Uani 1 1 d . . . .
H24 H 0.8849 0.5918 0.2814 0.025 Uiso 1 1 calc R . . .
C25 C 1.0199(2) 0.7672(2) 0.35999(15) 0.0227(6) Uani 1 1 d . . . .
H25A H 1.0839 0.8025 0.3725 0.027 Uiso 1 1 calc R . . .
H25B H 1.0313 0.7049 0.3405 0.027 Uiso 1 1 calc R . . .
C26 C 0.9432(2) 0.8227(2) 0.30473(14) 0.0206(6) Uani 1 1 d . . . .
H26A H 0.9611 0.8203 0.2606 0.025 Uiso 1 1 calc R . . .
H26B H 0.9446 0.8903 0.3192 0.025 Uiso 1 1 calc R . . .
C27 C 0.7479(2) 0.8866(2) 0.28747(15) 0.0217(6) Uani 1 1 d . . . .
H27A H 0.7630 0.9298 0.2529 0.026 Uiso 1 1 calc R . . .
H27B H 0.6755 0.8728 0.2718 0.026 Uiso 1 1 calc R . . .
C28 C 0.7729(2) 0.9369(2) 0.35718(15) 0.0219(6) Uani 1 1 d . . . .
H28A H 0.7228 0.9873 0.3556 0.026 Uiso 1 1 calc R . . .
H28B H 0.8390 0.9677 0.3666 0.026 Uiso 1 1 calc R . . .
C29 C 0.8901(2) 0.8899(2) 0.49200(14) 0.0217(6) Uani 1 1 d . . . .
H29A H 0.8868 0.9592 0.5004 0.026 Uiso 1 1 calc R . . .
H29B H 0.8956 0.8567 0.5364 0.026 Uiso 1 1 calc R . . .
C30 C 0.9830(2) 0.8695(2) 0.47044(15) 0.0209(6) Uani 1 1 d . . . .
H30A H 1.0427 0.8792 0.5108 0.025 Uiso 1 1 calc R . . .
H30B H 0.9868 0.9148 0.4335 0.025 Uiso 1 1 calc R . . .
Cl1 Cl 0.01817(5) 0.61201(5) 0.18055(3) 0.01825(14) Uani 1 1 d . . . .
O2 O -0.0496(2) 0.68884(18) 0.17879(17) 0.0449(7) Uani 1 1 d . . . .
O3 O 0.0784(2) 0.5942(2) 0.25019(13) 0.0531(8) Uani 1 1 d . . . .
O4 O 0.08169(17) 0.6371(2) 0.13825(12) 0.0357(6) Uani 1 1 d . . . .
O5 O -0.03884(19) 0.52855(16) 0.15274(13) 0.0376(6) Uani 1 1 d . . . .
Cl2 Cl 0.71655(5) 0.16956(5) 0.49213(4) 0.02518(15) Uani 1 1 d . . . .
O6 O 0.6142(3) 0.1709(4) 0.4763(4) 0.149(3) Uani 1 1 d . . . .
O7 O 0.7689(4) 0.0902(4) 0.5247(4) 0.147(3) Uani 1 1 d . . . .
O8 O 0.7389(9) 0.1758(10) 0.4346(4) 0.279(7) Uani 1 1 d . . . .
O9 O 0.7548(4) 0.2528(4) 0.5243(4) 0.166(4) Uani 1 1 d . . . .
N4 N 0.5138(3) 0.8964(3) 0.2980(2) 0.0484(8) Uani 1 1 d . . . .
C31 C 0.5171(3) 0.9199(3) 0.3525(2) 0.0386(9) Uani 1 1 d . . . .
C32 C 0.5219(3) 0.9482(3) 0.4230(2) 0.0512(11) Uani 1 1 d . . . .
H32A H 0.5145 1.0176 0.4249 0.077 Uiso 1 1 calc GR . . .
H32B H 0.5865 0.9292 0.4548 0.077 Uiso 1 1 calc GR . . .
H32C H 0.4681 0.9170 0.4369 0.077 Uiso 1 1 calc GR . . .
N5 N 0.4165(5) 0.4695(4) 0.3689(4) 0.105(2) Uani 1 1 d . . . .
C33 C 0.4929(5) 0.4460(4) 0.3987(5) 0.117(3) Uani 1 1 d . . . .
C34A C 0.5796(10) 0.4198(11) 0.4510(11) 0.122(8) Uani 0.581(19) 1 d . P A 1
H34A H 0.5875 0.4610 0.4916 0.183 Uiso 0.581(19) 1 calc GR P A 1
H34B H 0.6377 0.4269 0.4336 0.183 Uiso 0.581(19) 1 calc GR P A 1
H34C H 0.5740 0.3533 0.4642 0.183 Uiso 0.581(19) 1 calc GR P A 1
C34B C 0.6000(9) 0.4148(9) 0.3869(10) 0.075(6) Uani 0.419(19) 1 d . P A 2
H34D H 0.5891 0.3946 0.3385 0.113 Uiso 0.419(19) 1 calc GR P A 2
H34E H 0.6289 0.3619 0.4182 0.113 Uiso 0.419(19) 1 calc GR P A 2
H34F H 0.6459 0.4692 0.3969 0.113 Uiso 0.419(19) 1 calc GR P A 2

loop_
_atom_site_aniso_label
_atom_site_aniso_U_11
_atom_site_aniso_U_22
_atom_site_aniso_U_33
_atom_site_aniso_U_23
_atom_site_aniso_U_13
_atom_site_aniso_U_12
Ru1 0.00993(11) 0.00829(11) 0.01051(11) 0.00053(6) 0.00088(7) -0.00001(6)
S1 0.0115(3) 0.0196(3) 0.0182(3) -0.0003(3) -0.0006(2) -0.0017(2)
S2 0.0149(3) 0.0137(3) 0.0123(3) 0.0000(2) 0.0029(2) -0.0025(2)
S3 0.0181(3) 0.0113(3) 0.0148(3) -0.0014(2) 0.0040(2) 0.0004(2)
O1 0.0247(11) 0.0484(15) 0.0197(11) -0.0064(10) 0.0088(9) 0.0006(10)
N1 0.0139(11) 0.0179(12) 0.0271(13) -0.0036(10) 0.0023(9) -0.0026(9)
N2 0.0140(11) 0.0163(11) 0.0152(11) 0.0036(9) 0.0002(8) -0.0020(9)
N3 0.0115(10) 0.0120(11) 0.0210(11) -0.0001(9) 0.0013(9) 0.0006(8)
C1 0.0143(12) 0.0095(12) 0.0163(12) -0.0006(10) 0.0034(10) -0.0008(10)
C2 0.0166(14) 0.0181(14) 0.0250(15) -0.0015(11) 0.0085(11) -0.0013(11)
C3 0.0195(15) 0.0213(15) 0.0284(15) -0.0041(12) 0.0078(12) -0.0037(12)
C4 0.0115(12) 0.0131(13) 0.0211(13) -0.0010(10) 0.0008(10) -0.0025(10)
C5 0.0202(16) 0.0347(19) 0.045(2) -0.0071(15) 0.0138(14) -0.0038(13)
C6 0.0158(15) 0.039(2) 0.062(2) -0.0110(18) 0.0104(16) -0.0037(14)
C7 0.0158(15) 0.035(2) 0.055(2) -0.0106(17) -0.0046(15) -0.0036(14)
C8 0.0175(14) 0.0282(17) 0.0326(17) -0.0083(13) -0.0032(12) -0.0050(12)
C9 0.0144(13) 0.0222(14) 0.0155(13) -0.0037(11) 0.0000(10) -0.0096(11)
C10 0.0174(14) 0.0291(16) 0.0221(14) -0.0073(12) 0.0032(11) -0.0057(12)
C11 0.0249(16) 0.052(2) 0.0321(18) -0.0193(16) 0.0097(14) -0.0096(15)
C12 0.0335(19) 0.078(3) 0.0195(16) -0.0163(17) 0.0115(14) -0.0256(19)
C13 0.040(2) 0.058(2) 0.0173(15) 0.0039(15) -0.0003(14) -0.0240(18)
C14 0.0269(16) 0.0314(18) 0.0211(15) 0.0011(13) -0.0025(12) -0.0100(13)
C15 0.0213(14) 0.0242(15) 0.0161(13) 0.0026(11) 0.0029(11) -0.0011(11)
C16 0.0316(17) 0.0384(19) 0.0168(14) 0.0064(13) 0.0045(12) -0.0015(14)
C17 0.0377(19) 0.038(2) 0.0264(16) 0.0188(15) 0.0062(14) 0.0017(15)
C18 0.0325(17) 0.0233(16) 0.0305(16) 0.0138(13) 0.0040(13) 0.0021(13)
C19 0.0146(12) 0.0173(14) 0.0218(14) 0.0053(11) -0.0008(10) -0.0003(11)
C20 0.0156(13) 0.0142(14) 0.0258(14) 0.0027(11) 0.0004(11) 0.0008(10)
C21 0.0347(18) 0.0137(14) 0.0381(18) 0.0043(13) 0.0041(14) 0.0047(13)
C22 0.0382(19) 0.0168(16) 0.051(2) -0.0075(15) 0.0095(16) 0.0089(14)
C23 0.0300(17) 0.0230(16) 0.0368(17) -0.0075(14) 0.0114(14) 0.0066(13)
C24 0.0176(13) 0.0170(14) 0.0269(15) -0.0023(11) 0.0057(11) 0.0004(11)
C25 0.0142(13) 0.0295(16) 0.0254(15) -0.0060(13) 0.0071(11) -0.0056(12)
C26 0.0216(14) 0.0224(15) 0.0191(13) -0.0034(11) 0.0078(11) -0.0108(12)
C27 0.0277(15) 0.0172(14) 0.0187(13) 0.0056(11) 0.0045(11) 0.0046(12)
C28 0.0319(16) 0.0108(13) 0.0223(14) 0.0039(11) 0.0066(12) 0.0025(11)
C29 0.0261(15) 0.0201(15) 0.0173(13) -0.0053(11) 0.0038(11) -0.0072(12)
C30 0.0219(14) 0.0211(15) 0.0167(13) -0.0047(11) 0.0010(11) -0.0104(11)
Cl1 0.0212(3) 0.0171(3) 0.0156(3) -0.0003(2) 0.0038(2) 0.0009(2)
O2 0.0397(15) 0.0229(12) 0.080(2) -0.0105(13) 0.0306(14) 0.0056(11)
O3 0.0453(16) 0.082(2) 0.0202(12) 0.0151(13) -0.0092(11) -0.0236(15)
O4 0.0265(12) 0.0586(17) 0.0251(11) 0.0018(11) 0.0124(9) 0.0028(11)
O5 0.0422(14) 0.0170(11) 0.0418(14) -0.0021(10) -0.0064(11) -0.0042(10)
Cl2 0.0182(3) 0.0272(4) 0.0286(4) -0.0008(3) 0.0045(3) 0.0003(3)
O6 0.0255(19) 0.081(3) 0.331(9) -0.041(5) 0.036(3) -0.0131(19)
O7 0.101(4) 0.073(3) 0.261(8) 0.085(4) 0.040(4) 0.026(3)
O8 0.311(13) 0.469(19) 0.100(5) 0.091(8) 0.127(7) 0.184(13)
O9 0.071(3) 0.067(3) 0.291(9) -0.049(4) -0.057(4) 0.003(2)
N4 0.047(2) 0.043(2) 0.059(2) 0.0026(17) 0.0215(17) 0.0148(16)
C31 0.0274(18) 0.0268(18) 0.062(3) 0.0031(17) 0.0129(17) 0.0106(14)
C32 0.040(2) 0.054(3) 0.052(2) -0.006(2) 0.0034(18) 0.021(2)
N5 0.087(4) 0.062(3) 0.139(5) -0.016(3) -0.008(4) 0.005(3)
C33 0.069(4) 0.038(3) 0.193(8) 0.011(4) -0.040(5) -0.011(3)
C34A 0.075(8) 0.105(10) 0.144(18) 0.028(10) -0.035(9) 0.006(7)
C34B 0.047(7) 0.054(7) 0.096(13) 0.018(7) -0.024(7) -0.022(6)

loop_
_atom_type_symbol
_atom_type_description
_atom_type_scat_dispersion_real
_atom_type_scat_dispersion_imag
_atom_type_scat_source
C C 0.0181 0.0091 'International Tables Vol C Tables 4.2.6.8 and 6.1.1.4'
H H 0.0000 0.0000 'International Tables Vol C Tables 4.2.6.8 and 6.1.1.4'
Cl Cl 0.3639 0.7018 'International Tables Vol C Tables 4.2.6.8 and 6.1.1.4'
N N 0.0311 0.0180 'International Tables Vol C Tables 4.2.6.8 and 6.1.1.4'
O O 0.0492 0.0322 'International Tables Vol C Tables 4.2.6.8 and 6.1.1.4'
Ru Ru 0.0552 3.2960 'International Tables Vol C Tables 4.2.6.8 and 6.1.1.4'
S S 0.3331 0.5567 'International Tables Vol C Tables 4.2.6.8 and 6.1.1.4'

loop_
_geom_angle_atom_site_label_1
_geom_angle_atom_site_label_2
_geom_angle_atom_site_label_3
_geom_angle
S2 Ru1 S1 87.36(2)
S3 Ru1 S1 87.17(2)
S3 Ru1 S2 87.30(2)
N2 Ru1 S1 91.54(6)
N2 Ru1 S2 174.52(7)
N2 Ru1 S3 98.01(7)
N2 Ru1 C1 90.87(9)
N3 Ru1 S1 89.43(6)
N3 Ru1 S2 96.98(7)
N3 Ru1 S3 174.41(6)
N3 Ru1 N2 77.64(9)
N3 Ru1 C1 94.72(9)
C1 Ru1 S1 175.57(7)
C1 Ru1 S2 90.59(7)
C1 Ru1 S3 88.81(7)
C25 S1 Ru1 102.48(9)
C25 S1 C30 100.76(14)
C30 S1 Ru1 105.82(10)
C26 S2 Ru1 106.53(9)
C27 S2 Ru1 104.07(9)
C27 S2 C26 99.98(14)
C28 S3 Ru1 107.00(10)
C29 S3 Ru1 103.58(10)
C29 S3 C28 99.95(14)
C3 N1 C4 109.4(2)
C8 N1 C3 121.8(3)
C8 N1 C4 128.8(3)
C15 N2 Ru1 126.3(2)
C15 N2 C19 117.9(2)
C19 N2 Ru1 115.79(19)
C20 N3 Ru1 116.08(19)
C24 N3 Ru1 125.66(19)
C24 N3 C20 118.2(2)
C2 C1 Ru1 121.59(19)
C4 C1 Ru1 132.7(2)
C4 C1 C2 105.0(2)
O1 C2 C1 129.9(3)
O1 C2 C3 122.2(3)
C1 C2 C3 107.9(2)
N1 C3 C2 106.1(2)
N1 C3 C5 121.6(3)
C5 C3 C2 132.3(3)
C1 C4 N1 111.6(2)
C1 C4 C9 131.8(2)
C9 C4 N1 116.6(2)
C3 C5 H5 121.1
C3 C5 C6 117.8(3)
C6 C5 H5 121.1
C5 C6 H6 120.0
C7 C6 C5 119.9(3)
C7 C6 H6 120.0
C6 C7 H7 119.9
C6 C7 C8 120.2(3)
C8 C7 H7 119.9
N1 C8 C7 118.7(3)
N1 C8 H8 120.7
C7 C8 H8 120.7
C10 C9 C4 119.9(3)
C14 C9 C4 120.7(3)
C14 C9 C10 119.3(3)
C9 C10 H10 119.9
C11 C10 C9 120.3(3)
C11 C10 H10 119.9
C10 C11 H11 120.3
C12 C11 C10 119.3(4)
C12 C11 H11 120.3
C11 C12 H12 119.6
C13 C12 C11 120.8(3)
C13 C12 H12 119.6
C12 C13 H13 120.1
C12 C13 C14 119.9(3)
C14 C13 H13 120.1
C9 C14 H14 119.9
C13 C14 C9 120.3(3)
C13 C14 H14 119.9
N2 C15 H15 118.4
N2 C15 C16 123.3(3)
C16 C15 H15 118.4
C15 C16 H16 120.7
C15 C16 C17 118.6(3)
C17 C16 H16 120.7
C16 C17 H17 120.4
C18 C17 C16 119.2(3)
C18 C17 H17 120.4
C17 C18 H18 120.3
C17 C18 C19 119.5(3)
C19 C18 H18 120.3
N2 C19 C18 121.5(3)
N2 C19 C20 115.3(2)
C18 C19 C20 123.1(3)
N3 C20 C19 114.9(2)
N3 C20 C21 121.4(3)
C21 C20 C19 123.7(3)
C20 C21 H21 120.3
C22 C21 C20 119.4(3)
C22 C21 H21 120.3
C21 C22 H22 120.4
C21 C22 C23 119.3(3)
C23 C22 H22 120.4
C22 C23 H23 120.5
C22 C23 C24 119.0(3)
C24 C23 H23 120.5
N3 C24 C23 122.7(3)
N3 C24 H24 118.7
C23 C24 H24 118.7
S1 C25 H25A 109.0
S1 C25 H25B 109.0
H25A C25 H25B 107.8
C26 C25 S1 113.1(2)
C26 C25 H25A 109.0
C26 C25 H25B 109.0
S2 C26 H26A 109.2
S2 C26 H26B 109.2
C25 C26 S2 112.2(2)
C25 C26 H26A 109.2
C25 C26 H26B 109.2
H26A C26 H26B 107.9
S2 C27 H27A 108.9
S2 C27 H27B 108.9
H27A C27 H27B 107.8
C28 C27 S2 113.2(2)
C28 C27 H27A 108.9
C28 C27 H27B 108.9
S3 C28 H28A 109.4
S3 C28 H28B 109.4
C27 C28 S3 111.4(2)
C27 C28 H28A 109.4
C27 C28 H28B 109.4
H28A C28 H28B 108.0
S3 C29 H29A 108.8
S3 C29 H29B 108.8
H29A C29 H29B 107.7
C30 C29 S3 113.86(19)
C30 C29 H29A 108.8
C30 C29 H29B 108.8
S1 C30 H30A 109.4
S1 C30 H30B 109.4
C29 C30 S1 111.23(19)
C29 C30 H30A 109.4
C29 C30 H30B 109.4
H30A C30 H30B 108.0
O2 Cl1 O3 110.7(2)
O2 Cl1 O4 108.73(17)
O2 Cl1 O5 108.35(16)
O3 Cl1 O4 109.25(16)
O3 Cl1 O5 109.98(17)
O5 Cl1 O4 109.78(16)
O6 Cl2 O7 119.5(4)
O8 Cl2 O6 107.5(6)
O8 Cl2 O7 104.2(6)
O8 Cl2 O9 101.7(8)
O9 Cl2 O6 109.7(3)
O9 Cl2 O7 112.5(4)
N4 C31 C32 178.9(4)
C31 C32 H32A 109.5
C31 C32 H32B 109.5
C31 C32 H32C 109.5
H32A C32 H32B 109.5
H32A C32 H32C 109.5
H32B C32 H32C 109.5
N5 C33 C34A 165.2(15)
N5 C33 C34B 140.9(12)
C33 C34A H34A 109.5
C33 C34A H34B 109.5
C33 C34A H34C 109.5
H34A C34A H34B 109.5
H34A C34A H34C 109.5
H34B C34A H34C 109.5
C33 C34B H34D 109.5
C33 C34B H34E 109.5
C33 C34B H34F 109.5
H34D C34B H34E 109.5
H34D C34B H34F 109.5
H34E C34B H34F 109.5

loop_
_geom_bond_atom_site_label_1
_geom_bond_atom_site_label_2
_geom_bond_distance
Ru1 S1 2.3632(6)
Ru1 S2 2.3085(6)
Ru1 S3 2.3083(7)
Ru1 N2 2.098(2)
Ru1 N3 2.091(2)
Ru1 C1 2.104(3)
S1 C25 1.820(3)
S1 C30 1.833(3)
S2 C26 1.836(3)
S2 C27 1.823(3)
S3 C28 1.840(3)
S3 C29 1.826(3)
O1 C2 1.208(4)
N1 C3 1.352(4)
N1 C4 1.482(3)
N1 C8 1.342(4)
N2 C15 1.345(4)
N2 C19 1.353(4)
N3 C20 1.357(4)
N3 C24 1.345(4)
C1 C2 1.499(4)
C1 C4 1.351(4)
C2 C3 1.504(4)
C3 C5 1.366(4)
C4 C9 1.469(4)
C5 H5 0.9500
C5 C6 1.398(5)
C6 H6 0.9500
C6 C7 1.376(6)
C7 H7 0.9500
C7 C8 1.390(5)
C8 H8 0.9500
C9 C10 1.395(4)
C9 C14 1.391(4)
C10 H10 0.9500
C10 C11 1.392(4)
C11 H11 0.9500
C11 C12 1.385(6)
C12 H12 0.9500
C12 C13 1.380(6)
C13 H13 0.9500
C13 C14 1.385(5)
C14 H14 0.9500
C15 H15 0.9500
C15 C16 1.379(4)
C16 H16 0.9500
C16 C17 1.384(5)
C17 H17 0.9500
C17 C18 1.373(5)
C18 H18 0.9500
C18 C19 1.397(4)
C19 C20 1.475(4)
C20 C21 1.393(4)
C21 H21 0.9500
C21 C22 1.377(5)
C22 H22 0.9500
C22 C23 1.377(5)
C23 H23 0.9500
C23 C24 1.382(4)
C24 H24 0.9500
C25 H25A 0.9900
C25 H25B 0.9900
C25 C26 1.516(4)
C26 H26A 0.9900
C26 H26B 0.9900
C27 H27A 0.9900
C27 H27B 0.9900
C27 C28 1.515(4)
C28 H28A 0.9900
C28 H28B 0.9900
C29 H29A 0.9900
C29 H29B 0.9900
C29 C30 1.513(4)
C30 H30A 0.9900
C30 H30B 0.9900
Cl1 O2 1.430(2)
Cl1 O3 1.430(2)
Cl1 O4 1.441(2)
Cl1 O5 1.435(2)
Cl2 O6 1.375(4)
Cl2 O7 1.388(4)
Cl2 O8 1.286(6)
Cl2 O9 1.366(5)
N4 C31 1.132(5)
C31 C32 1.454(6)
C32 H32A 0.9800
C32 H32B 0.9800
C32 H32C 0.9800
N5 C33 1.113(8)
C33 C34A 1.404(13)
C33 C34B 1.645(19)
C34A H34A 0.9800
C34A H34B 0.9800
C34A H34C 0.9800
C34B H34D 0.9800
C34B H34E 0.9800
C34B H34F 0.9800
